data_1564033
loop_
_publ_author_name
'Mukherjee, Jhumpa'
'Sengupta, Arunava'
'Mukherjee, Rabindranath'

_publ_section_title
;
 Five-coordinate [(L2)2CuII(X)]z+ (X&#x00A0;=&#x00A0;H2O,
 z&#x00A0;=&#x00A0;2; X&#x00A0;=&#x00A0;N3&#x2212;, SCN&#x2212;,
 NO2&#x2212;, MeCO2&#x2212;, Cl&#x2212;, Br&#x2212;, z&#x00A0;=&#x00A0;1;
 L2&#x00A0;=&#x00A0;1-benzyl-[3-(2-pyridyl)]pyrazole) complexes:
 Structural index, EPR and redox potential correlations
;
_journal_name_full 'Inorganica Chimica Acta'
_journal_page_first 119899
_journal_paper_doi 10.1016/j.ica.2020.119899
_journal_volume 513
_journal_year 2020
_chemical_formula_moiety 'C30 H26 Cu N9, Cl O4'
_chemical_formula_sum 'C30 H26 Cl Cu N9 O4'
_chemical_formula_weight 675.59
_space_group_crystal_system monoclinic
_space_group_IT_number 14
_space_group_name_Hall '-P 2ybc'
_space_group_name_H-M_alt 'P 1 21/c 1'
_atom_sites_solution_hydrogens geom
_cell_angle_alpha 90
_cell_angle_beta 105.886(5)
_cell_angle_gamma 90
_cell_formula_units_Z 4
_cell_length_a 12.320(5)
_cell_length_b 23.292(5)
_cell_length_c 10.738(5)
_cell_measurement_reflns_used 6042
_cell_measurement_temperature 100(2)
_cell_measurement_theta_max 28.278
_cell_measurement_theta_min 2.16
_cell_volume 2963.7(19)
_computing_cell_refinement 'SAINT v6.45A (Bruker, 2003)'
_computing_data_collection 'Bruker SMART APEX'
_computing_data_reduction 'SAINT v6.45A (Bruker, 2003)'
_computing_molecular_graphics 'Olex2 (Dolomanov et al., 2009)'
_computing_publication_material 'Olex2 (Dolomanov et al., 2009)'
_computing_structure_refinement 'ShelXL (Sheldrick, 2015)'
_computing_structure_solution 'ShelXT (Sheldrick, 2015)'
_diffrn_ambient_temperature 100(2)
_diffrn_measured_fraction_theta_full 0.997
_diffrn_measured_fraction_theta_max 0.992
_diffrn_measurement_device_type 'CCD area detector'
_diffrn_measurement_method 'phi and omega scans'
_diffrn_radiation_type MoK\a
_diffrn_radiation_wavelength 0.71069
_diffrn_reflns_av_R_equivalents 0.0319
_diffrn_reflns_av_unetI/netI 0.0411
_diffrn_reflns_Laue_measured_fraction_full 0.997
_diffrn_reflns_Laue_measured_fraction_max 0.992
_diffrn_reflns_limit_h_max 16
_diffrn_reflns_limit_h_min -16
_diffrn_reflns_limit_k_max 30
_diffrn_reflns_limit_k_min -30
_diffrn_reflns_limit_l_max 14
_diffrn_reflns_limit_l_min -10
_diffrn_reflns_number 19625
_diffrn_reflns_point_group_measured_fraction_full 0.997
_diffrn_reflns_point_group_measured_fraction_max 0.992
_diffrn_reflns_theta_full 25.240
_diffrn_reflns_theta_max 28.278
_diffrn_reflns_theta_min 2.157
_diffrn_source 'fine focused sealed tube'
_exptl_absorpt_coefficient_mu 0.881
_exptl_absorpt_correction_T_max 0.910
_exptl_absorpt_correction_T_min 0.840
_exptl_absorpt_correction_type empirical
_exptl_absorpt_process_details
;
SADABS v.2.10 (Bruker,2003) was used for absorption correction.
;
_exptl_crystal_colour green
_exptl_crystal_density_diffrn 1.514
_exptl_crystal_density_method 'not measured'
_exptl_crystal_description block
_exptl_crystal_F_000 1388
_exptl_crystal_size_max 0.2
_exptl_crystal_size_mid 0.2
_exptl_crystal_size_min 0.1
_exptl_transmission_factor_max 28.28
_exptl_transmission_factor_min 2.16
_refine_diff_density_max 0.673
_refine_diff_density_min -0.322
_refine_diff_density_rms 0.080
_refine_ls_extinction_coef .
_refine_ls_extinction_method none
_refine_ls_goodness_of_fit_ref 1.048
_refine_ls_hydrogen_treatment constr
_refine_ls_matrix_type full
_refine_ls_number_parameters 406
_refine_ls_number_reflns 7303
_refine_ls_number_restraints 0
_refine_ls_restrained_S_all 1.048
_refine_ls_R_factor_all 0.0499
_refine_ls_R_factor_gt 0.0395
_refine_ls_shift/su_max 0.001
_refine_ls_shift/su_mean 0.000
_refine_ls_structure_factor_coef Fsqd
_refine_ls_weighting_details 'w=1/[\s^2^(Fo^2^)+(0.0555P)^2^+0.8730P] where P=(Fo^2^+2Fc^2^)/3'
_refine_ls_weighting_scheme calc
_refine_ls_wR_factor_gt 0.0988
_refine_ls_wR_factor_ref 0.1033
_reflns_Friedel_coverage 0.000
_reflns_Friedel_fraction_full .
_reflns_Friedel_fraction_max .
_reflns_number_gt 6042
_reflns_number_total 7303
_reflns_threshold_expression 'I > 2\s(I)'
_cod_data_source_file 1.cif
_cod_data_source_block 2
_cod_database_code 1564033
_shelx_space_group_comment
;
The symmetry employed for this shelxl refinement is uniquely defined
by the following loop, which should always be used as a source of
symmetry information in preference to the above space-group names.
They are only intended as comments.
;
_shelx_estimated_absorpt_t_max 0.916
_shelx_estimated_absorpt_t_min 0.838
_olex2_refinement_description
;
1. Fixed Uiso
 At 1.2 times of:
  All C(H) groups, All C(H,H) groups
2.a Secondary CH2 refined with riding coordinates:
 C24(H24A,H24B), C9(H9A,H9B)
2.b Aromatic/amide H refined with riding coordinates:
 C15(H15), C4(H4), C8(H8), C22(H22), C23(H23), C14(H14), C19(H19), C3(H3),
 C7(H7), C2(H2), C1(H1), C17(H17), C13(H13), C18(H18), C16(H16), C12(H12),
 C28(H28), C11(H11), C26(H26), C29(H29), C30(H30), C27(H27)
;

loop_
_space_group_symop_operation_xyz
'x, y, z'
'-x, y+1/2, -z+1/2'
'-x, -y, -z'
'x, -y-1/2, z-1/2'

loop_
_atom_site_label
_atom_site_type_symbol
_atom_site_fract_x
_atom_site_fract_y
_atom_site_fract_z
_atom_site_U_iso_or_equiv
_atom_site_adp_type
_atom_site_occupancy
_atom_site_site_symmetry_order
_atom_site_calc_flag
_atom_site_refinement_flags_posn
_atom_site_refinement_flags_adp
_atom_site_refinement_flags_occupancy
_atom_site_disorder_assembly
_atom_site_disorder_group
Cu Cu 0.19018(2) 0.19397(2) 0.61405(2) 0.01298(8) Uani 1 1 d . . . . .
Cl Cl 0.70283(4) 0.06552(2) 0.90816(5) 0.01727(11) Uani 1 1 d . . . . .
O2 O 0.72660(13) 0.11431(6) 0.83695(17) 0.0292(4) Uani 1 1 d . . . . .
N6 N 0.44997(13) 0.17074(7) 0.64470(17) 0.0164(3) Uani 1 1 d . . . . .
O3 O 0.76426(16) 0.07150(7) 1.04187(17) 0.0397(4) Uani 1 1 d . . . . .
O4 O 0.73655(18) 0.01365(7) 0.85818(18) 0.0422(5) Uani 1 1 d . . . . .
N1 N 0.03315(13) 0.21725(7) 0.62300(16) 0.0147(3) Uani 1 1 d . . . . .
O1 O 0.58519(14) 0.06411(8) 0.8975(2) 0.0429(5) Uani 1 1 d . . . . .
N2 N 0.14152(13) 0.12248(6) 0.73686(16) 0.0143(3) Uani 1 1 d . . . . .
N3 N 0.18127(14) 0.07667(7) 0.81156(16) 0.0161(3) Uani 1 1 d . . . . .
N9 N 0.20219(16) 0.22548(7) 0.96167(17) 0.0219(4) Uani 1 1 d . . . . .
N5 N 0.33825(13) 0.16646(6) 0.58686(16) 0.0141(3) Uani 1 1 d . . . . .
N8 N 0.22700(13) 0.23310(7) 0.86599(16) 0.0155(3) Uani 1 1 d . . . . .
N4 N 0.13250(14) 0.14896(7) 0.44464(16) 0.0155(3) Uani 1 1 d . . . . .
C20 C 0.21433(17) 0.12806(8) 0.39492(19) 0.0162(4) Uani 1 1 d . . . . .
C10 C 0.26850(17) 0.01799(8) 0.6744(2) 0.0170(4) Uani 1 1 d . . . . .
C15 C 0.35885(18) 0.01137(9) 0.6212(2) 0.0226(4) Uani 1 1 d . . . . .
H15 H 0.4290 0.0267 0.6633 0.027 Uiso 1 1 calc R . . . .
C4 C -0.12144(17) 0.20287(8) 0.7148(2) 0.0179(4) Uani 1 1 d . . . . .
H4 H -0.1563 0.1808 0.7650 0.021 Uiso 1 1 calc R . . . .
C21 C 0.32868(16) 0.14062(8) 0.4729(2) 0.0157(4) Uani 1 1 d . . . . .
N7 N 0.25521(14) 0.24216(7) 0.76995(17) 0.0183(4) Uani 1 1 d . . . . .
C25 C 0.54518(17) 0.25651(9) 0.7587(2) 0.0208(4) Uani 1 1 d . . . . .
C24 C 0.49450(17) 0.19852(8) 0.7695(2) 0.0186(4) Uani 1 1 d . . . . .
H24A H 0.5517 0.1740 0.8242 0.022 Uiso 1 1 calc R . . . .
H24B H 0.4342 0.2029 0.8108 0.022 Uiso 1 1 calc R . . . .
C8 C 0.10806(18) 0.05876(9) 0.8772(2) 0.0208(4) Uani 1 1 d . . . . .
H8 H 0.1175 0.0274 0.9328 0.025 Uiso 1 1 calc R . . . .
C22 C 0.43517(17) 0.12888(8) 0.4565(2) 0.0207(4) Uani 1 1 d . . . . .
H22 H 0.4518 0.1116 0.3858 0.025 Uiso 1 1 calc R . . . .
C5 C -0.01795(16) 0.18603(8) 0.69712(19) 0.0142(4) Uani 1 1 d . . . . .
C23 C 0.50935(17) 0.14848(9) 0.5676(2) 0.0208(4) Uani 1 1 d . . . . .
H23 H 0.5876 0.1468 0.5869 0.025 Uiso 1 1 calc R . . . .
C14 C 0.3442(2) -0.01816(9) 0.5050(2) 0.0264(5) Uani 1 1 d . . . . .
H14 H 0.4048 -0.0222 0.4697 0.032 Uiso 1 1 calc R . . . .
C19 C 0.18976(19) 0.09566(9) 0.2825(2) 0.0225(4) Uani 1 1 d . . . . .
H19 H 0.2473 0.0819 0.2497 0.027 Uiso 1 1 calc R . . . .
C3 C -0.17132(17) 0.25269(9) 0.6569(2) 0.0209(4) Uani 1 1 d . . . . .
H3 H -0.2399 0.2647 0.6683 0.025 Uiso 1 1 calc R . . . .
C7 C 0.01738(17) 0.09539(8) 0.8465(2) 0.0193(4) Uani 1 1 d . . . . .
H7 H -0.0465 0.0944 0.8768 0.023 Uiso 1 1 calc R . . . .
C2 C -0.11861(17) 0.28473(9) 0.5814(2) 0.0211(4) Uani 1 1 d . . . . .
H2 H -0.1513 0.3183 0.5414 0.025 Uiso 1 1 calc R . . . .
C9 C 0.28514(16) 0.04913(8) 0.8017(2) 0.0176(4) Uani 1 1 d . . . . .
H9A H 0.3104 0.0220 0.8723 0.021 Uiso 1 1 calc R . . . .
H9B H 0.3434 0.0780 0.8101 0.021 Uiso 1 1 calc R . . . .
C6 C 0.04255(16) 0.13470(8) 0.75904(19) 0.0140(4) Uani 1 1 d . . . . .
C1 C -0.01683(17) 0.26580(8) 0.5670(2) 0.0178(4) Uani 1 1 d . . . . .
H1 H 0.0188 0.2873 0.5167 0.021 Uiso 1 1 calc R . . . .
C17 C -0.00556(19) 0.10561(9) 0.2699(2) 0.0235(4) Uani 1 1 d . . . . .
H17 H -0.0812 0.0985 0.2288 0.028 Uiso 1 1 calc R . . . .
C13 C 0.2411(2) -0.04143(9) 0.4415(2) 0.0261(5) Uani 1 1 d . . . . .
H13 H 0.2319 -0.0610 0.3639 0.031 Uiso 1 1 calc R . . . .
C18 C 0.0782(2) 0.08416(9) 0.2201(2) 0.0261(5) Uani 1 1 d . . . . .
H18 H 0.0597 0.0621 0.1450 0.031 Uiso 1 1 calc R . . . .
C16 C 0.02506(17) 0.13789(9) 0.3817(2) 0.0205(4) Uani 1 1 d . . . . .
H16 H -0.0315 0.1526 0.4147 0.025 Uiso 1 1 calc R . . . .
C12 C 0.15115(19) -0.03528(9) 0.4946(2) 0.0250(5) Uani 1 1 d . . . . .
H12 H 0.0815 -0.0512 0.4528 0.030 Uiso 1 1 calc R . . . .
C28 C 0.6442(2) 0.36269(10) 0.7543(3) 0.0381(7) Uani 1 1 d . . . . .
H28 H 0.6772 0.3985 0.7524 0.046 Uiso 1 1 calc R . . . .
C11 C 0.16444(17) -0.00561(9) 0.6094(2) 0.0210(4) Uani 1 1 d . . . . .
H11 H 0.1032 -0.0014 0.6436 0.025 Uiso 1 1 calc R . . . .
C26 C 0.5030(2) 0.29253(10) 0.6557(3) 0.0353(6) Uani 1 1 d . . . . .
H26 H 0.4413 0.2815 0.5885 0.042 Uiso 1 1 calc R . . . .
C29 C 0.6853(2) 0.32681(11) 0.8571(3) 0.0362(6) Uani 1 1 d . . . . .
H29 H 0.7459 0.3382 0.9254 0.043 Uiso 1 1 calc R . . . .
C30 C 0.63689(19) 0.27367(10) 0.8594(2) 0.0283(5) Uani 1 1 d . . . . .
H30 H 0.6657 0.2491 0.9288 0.034 Uiso 1 1 calc R . . . .
C27 C 0.5538(3) 0.34600(11) 0.6530(3) 0.0440(7) Uani 1 1 d . . . . .
H27 H 0.5267 0.3704 0.5829 0.053 Uiso 1 1 calc R . . . .

loop_
_atom_site_aniso_label
_atom_site_aniso_U_11
_atom_site_aniso_U_22
_atom_site_aniso_U_33
_atom_site_aniso_U_23
_atom_site_aniso_U_13
_atom_site_aniso_U_12
Cu 0.01348(12) 0.01433(12) 0.01227(13) -0.00182(9) 0.00547(9) 0.00050(9)
Cl 0.0202(2) 0.0151(2) 0.0165(2) 0.00006(17) 0.00503(18) -0.00023(17)
O2 0.0307(9) 0.0238(7) 0.0379(10) 0.0118(7) 0.0177(8) 0.0034(7)
N6 0.0143(8) 0.0161(7) 0.0193(9) 0.0008(7) 0.0054(7) -0.0001(6)
O3 0.0552(12) 0.0306(9) 0.0219(9) -0.0017(7) -0.0086(8) -0.0026(8)
O4 0.0717(14) 0.0239(8) 0.0363(11) -0.0013(8) 0.0236(10) 0.0149(8)
N1 0.0161(8) 0.0158(7) 0.0132(8) -0.0007(6) 0.0056(6) 0.0009(6)
O1 0.0230(9) 0.0417(10) 0.0654(14) 0.0061(10) 0.0143(9) -0.0082(8)
N2 0.0161(8) 0.0120(7) 0.0151(8) 0.0009(6) 0.0047(7) 0.0014(6)
N3 0.0188(8) 0.0139(7) 0.0165(8) 0.0016(6) 0.0064(7) 0.0017(6)
N9 0.0311(10) 0.0200(8) 0.0177(9) -0.0059(7) 0.0119(8) -0.0062(7)
N5 0.0148(8) 0.0127(7) 0.0158(8) 0.0007(6) 0.0057(6) 0.0004(6)
N8 0.0142(8) 0.0138(7) 0.0180(9) -0.0054(6) 0.0034(7) -0.0008(6)
N4 0.0181(8) 0.0146(7) 0.0150(8) -0.0004(6) 0.0064(7) 0.0002(6)
C20 0.0236(10) 0.0117(8) 0.0157(10) 0.0008(7) 0.0091(8) 0.0004(7)
C10 0.0204(10) 0.0113(8) 0.0209(10) 0.0044(7) 0.0083(8) 0.0046(7)
C15 0.0222(10) 0.0189(9) 0.0300(12) 0.0034(9) 0.0126(9) 0.0006(8)
C4 0.0188(10) 0.0210(9) 0.0161(10) -0.0003(8) 0.0087(8) -0.0011(8)
C21 0.0203(10) 0.0110(8) 0.0177(10) 0.0003(7) 0.0085(8) 0.0005(7)
N7 0.0209(9) 0.0194(8) 0.0166(9) -0.0051(7) 0.0083(7) -0.0046(7)
C25 0.0195(10) 0.0234(10) 0.0223(11) -0.0044(8) 0.0102(9) -0.0035(8)
C24 0.0164(9) 0.0217(10) 0.0167(10) 0.0018(8) 0.0028(8) 0.0010(8)
C8 0.0265(11) 0.0193(9) 0.0195(11) 0.0051(8) 0.0114(9) 0.0008(8)
C22 0.0240(11) 0.0195(9) 0.0232(11) -0.0010(8) 0.0145(9) 0.0022(8)
C5 0.0160(9) 0.0147(8) 0.0118(9) -0.0021(7) 0.0036(7) -0.0012(7)
C23 0.0173(10) 0.0215(9) 0.0271(11) 0.0015(9) 0.0117(9) 0.0024(8)
C14 0.0324(12) 0.0215(10) 0.0328(13) 0.0032(9) 0.0219(11) 0.0041(9)
C19 0.0297(11) 0.0220(10) 0.0181(10) -0.0037(8) 0.0106(9) -0.0001(9)
C3 0.0169(10) 0.0255(10) 0.0213(11) -0.0026(9) 0.0073(8) 0.0056(8)
C7 0.0198(10) 0.0205(9) 0.0203(10) 0.0023(8) 0.0101(8) -0.0005(8)
C2 0.0220(10) 0.0191(9) 0.0213(11) 0.0014(8) 0.0043(8) 0.0070(8)
C9 0.0161(9) 0.0157(9) 0.0209(10) 0.0020(8) 0.0046(8) 0.0027(7)
C6 0.0154(9) 0.0127(8) 0.0142(9) -0.0018(7) 0.0046(7) -0.0008(7)
C1 0.0211(10) 0.0173(9) 0.0161(10) 0.0022(8) 0.0069(8) 0.0016(8)
C17 0.0250(11) 0.0247(10) 0.0181(11) -0.0004(9) 0.0013(9) -0.0047(9)
C13 0.0388(13) 0.0209(10) 0.0209(11) -0.0007(9) 0.0123(10) 0.0049(9)
C18 0.0388(13) 0.0214(10) 0.0169(11) -0.0051(8) 0.0056(9) -0.0048(9)
C16 0.0209(10) 0.0230(10) 0.0176(10) 0.0000(8) 0.0055(8) -0.0005(8)
C12 0.0250(11) 0.0229(10) 0.0252(12) -0.0005(9) 0.0036(9) 0.0023(9)
C28 0.0471(15) 0.0238(11) 0.0556(18) -0.0190(12) 0.0348(14) -0.0167(11)
C11 0.0199(10) 0.0205(9) 0.0248(11) 0.0000(8) 0.0098(9) 0.0042(8)
C26 0.0449(15) 0.0246(11) 0.0327(14) 0.0016(10) 0.0041(12) -0.0088(11)
C29 0.0324(13) 0.0380(13) 0.0444(16) -0.0203(12) 0.0211(12) -0.0111(11)
C30 0.0233(11) 0.0348(12) 0.0289(12) -0.0118(10) 0.0106(10) -0.0041(9)
C27 0.069(2) 0.0231(12) 0.0460(17) 0.0060(12) 0.0269(15) -0.0035(12)

loop_
_atom_type_symbol
_atom_type_description
_atom_type_scat_dispersion_real
_atom_type_scat_dispersion_imag
_atom_type_scat_source
C C 0.0033 0.0016 'International Tables Vol C Tables 4.2.6.8 and 6.1.1.4'
H H 0.0000 0.0000 'International Tables Vol C Tables 4.2.6.8 and 6.1.1.4'
N N 0.0061 0.0033 'International Tables Vol C Tables 4.2.6.8 and 6.1.1.4'
O O 0.0106 0.0060 'International Tables Vol C Tables 4.2.6.8 and 6.1.1.4'
Cl Cl 0.1484 0.1585 'International Tables Vol C Tables 4.2.6.8 and 6.1.1.4'
Cu Cu 0.3201 1.2651 'International Tables Vol C Tables 4.2.6.8 and 6.1.1.4'

loop_
_geom_angle_atom_site_label_1
_geom_angle_atom_site_label_2
_geom_angle_atom_site_label_3
_geom_angle
_geom_angle_site_symmetry_1
_geom_angle_site_symmetry_3
N1 Cu N2 76.47(6) . .
N1 Cu N4 94.30(6) . .
N5 Cu N1 173.80(7) . .
N5 Cu N2 103.85(6) . .
N5 Cu N4 79.50(7) . .
N4 Cu N2 93.27(7) . .
N7 Cu N1 88.80(7) . .
N7 Cu N2 91.95(7) . .
N7 Cu N5 97.37(7) . .
N7 Cu N4 174.43(6) . .
O3 Cl O2 109.00(11) . .
O4 Cl O2 110.16(10) . .
O4 Cl O3 109.26(11) . .
O1 Cl O2 109.00(10) . .
O1 Cl O3 109.23(13) . .
O1 Cl O4 110.17(12) . .
N5 N6 C24 122.49(16) . .
C23 N6 N5 110.20(17) . .
C23 N6 C24 127.24(17) . .
C5 N1 Cu 119.03(13) . .
C1 N1 Cu 121.74(13) . .
C1 N1 C5 118.93(16) . .
N3 N2 Cu 143.73(12) . .
C6 N2 Cu 109.97(12) . .
C6 N2 N3 105.31(15) . .
N2 N3 C8 111.68(16) . .
N2 N3 C9 119.27(15) . .
C8 N3 C9 128.60(17) . .
N6 N5 Cu 138.97(13) . .
C21 N5 Cu 114.55(13) . .
C21 N5 N6 106.10(15) . .
N9 N8 N7 177.8(2) . .
C20 N4 Cu 114.77(13) . .
C16 N4 Cu 127.02(13) . .
C16 N4 C20 118.19(18) . .
N4 C20 C21 114.07(17) . .
N4 C20 C19 122.07(19) . .
C19 C20 C21 123.81(18) . .
C15 C10 C9 119.90(19) . .
C15 C10 C11 118.7(2) . .
C11 C10 C9 121.36(17) . .
C10 C15 C14 120.0(2) . .
C3 C4 C5 119.06(18) . .
N5 C21 C20 116.41(16) . .
N5 C21 C22 110.63(18) . .
C22 C21 C20 132.90(19) . .
N8 N7 Cu 118.76(13) . .
C26 C25 C24 122.5(2) . .
C26 C25 C30 119.9(2) . .
C30 C25 C24 117.6(2) . .
N6 C24 C25 112.85(17) . .
N3 C8 C7 107.34(17) . .
C23 C22 C21 104.50(18) . .
N1 C5 C4 121.21(17) . .
N1 C5 C6 116.33(17) . .
C4 C5 C6 122.44(17) . .
N6 C23 C22 108.57(18) . .
C13 C14 C15 120.9(2) . .
C18 C19 C20 118.69(19) . .
C4 C3 C2 119.62(18) . .
C8 C7 C6 104.57(17) . .
C1 C2 C3 118.68(19) . .
N3 C9 C10 111.80(16) . .
N2 C6 C5 117.89(16) . .
N2 C6 C7 111.07(16) . .
C7 C6 C5 130.96(17) . .
N1 C1 C2 122.48(18) . .
C16 C17 C18 118.7(2) . .
C14 C13 C12 119.3(2) . .
C17 C18 C19 119.5(2) . .
N4 C16 C17 122.87(19) . .
C11 C12 C13 120.4(2) . .
C29 C28 C27 120.3(2) . .
C12 C11 C10 120.75(19) . .
C25 C26 C27 119.3(3) . .
C28 C29 C30 119.8(2) . .
C29 C30 C25 120.5(2) . .
C28 C27 C26 120.2(3) . .

loop_
_geom_bond_atom_site_label_1
_geom_bond_atom_site_label_2
_geom_bond_distance
_geom_bond_site_symmetry_2
Cu N1 2.0366(17) .
Cu N2 2.3031(16) .
Cu N5 2.0286(17) .
Cu N4 2.0507(18) .
Cu N7 1.9924(18) .
Cl O2 1.4439(15) .
Cl O3 1.4348(18) .
Cl O4 1.4292(16) .
Cl O1 1.4226(18) .
N6 N5 1.350(2) .
N6 C24 1.453(3) .
N6 C23 1.349(3) .
N1 C5 1.354(2) .
N1 C1 1.348(2) .
N2 N3 1.344(2) .
N2 C6 1.335(2) .
N3 C8 1.354(2) .
N3 C9 1.461(2) .
N9 N8 1.163(2) .
N5 C21 1.339(3) .
N8 N7 1.194(2) .
N4 C20 1.354(2) .
N4 C16 1.336(3) .
C20 C21 1.458(3) .
C20 C19 1.385(3) .
C10 C15 1.391(3) .
C10 C9 1.512(3) .
C10 C11 1.394(3) .
C15 C14 1.393(3) .
C4 C5 1.396(3) .
C4 C3 1.379(3) .
C21 C22 1.398(3) .
C25 C24 1.506(3) .
C25 C26 1.371(3) .
C25 C30 1.392(3) .
C8 C7 1.372(3) .
C22 C23 1.368(3) .
C5 C6 1.468(3) .
C14 C13 1.378(3) .
C19 C18 1.380(3) .
C3 C2 1.387(3) .
C7 C6 1.406(3) .
C2 C1 1.377(3) .
C17 C18 1.379(3) .
C17 C16 1.379(3) .
C13 C12 1.385(3) .
C12 C11 1.383(3) .
C28 C29 1.367(4) .
C28 C27 1.382(4) .
C26 C27 1.398(3) .
C29 C30 1.377(3) .
